data_4075331
loop_
_publ_author_name
'Buil, Mar\'ia L.'
'Esteruelas, Miguel A.'
'Goni, Eva'
'Oliv\'an, Montserrat'
'O\~nate, Enrique'

_publ_section_title
;
 Displacement of Phenyl and Styryl Ligands by Benzophenone Imine and
 2-Vinylpyridine on Ruthenium and Osmium
;
_journal_issue 12
_journal_name_full Organometallics
_journal_page_first 3076
_journal_paper_doi 10.1021/om060222r
_journal_volume 25
_journal_year 2006
_chemical_formula_sum 'C40 H60 Cl N O P2 Ru'
_chemical_formula_weight 769.35
_chemical_name_systematic
; 
 ? 
;
_space_group_IT_number 14
_symmetry_cell_setting monoclinic
_symmetry_space_group_name_Hall '-P 2ybc'
_symmetry_space_group_name_H-M 'P 1 21/c 1'
_atom_sites_solution_hydrogens geom
_atom_sites_solution_primary direct
_atom_sites_solution_secondary difmap
_audit_creation_method SHELXL-97
_cell_angle_alpha 90.00
_cell_angle_beta 93.101(3)
_cell_angle_gamma 90.00
_cell_formula_units_Z 4
_cell_length_a 11.2101(16)
_cell_length_b 11.3142(16)
_cell_length_c 30.803(4)
_cell_measurement_reflns_used 909
_cell_measurement_temperature 100(2)
_cell_measurement_theta_max 22
_cell_measurement_theta_min 2
_cell_volume 3901.1(9)
_computing_cell_refinement 'SAINT+ v. 6.02 (Bruker AXS, 1999)'
_computing_data_collection 'SMART v. 5.625 (Bruker AXS, 2000)'
_computing_data_reduction 'SAINT+ v. 6.02 (Bruker AXS, 1999)'
_computing_molecular_graphics 'XP, SHELXTL v. 6.1 (Bruker, 2000)'
_computing_publication_material 'XCIF, SHELXTL v. 6.1 (Bruker, 2000)'
_computing_structure_refinement 'SHELXL-97 (Sheldrick, 1997)'
_computing_structure_solution 'SHELXS-97 (Sheldrick, 1990)'
_diffrn_ambient_temperature 100(2)
_diffrn_detector_area_resol_mean 8.26
_diffrn_measured_fraction_theta_full 0.995
_diffrn_measured_fraction_theta_max 0.940
_diffrn_measurement_device_type 'Bruker SMART APEX CCD system'
_diffrn_measurement_method '\w rotations with narrow frames'
_diffrn_radiation_monochromator graphite
_diffrn_radiation_source 'normal-focus sealed tube'
_diffrn_radiation_type MoK\a
_diffrn_radiation_wavelength 0.71073
_diffrn_reflns_av_R_equivalents 0.0612
_diffrn_reflns_av_sigmaI/netI 0.1000
_diffrn_reflns_limit_h_max 14
_diffrn_reflns_limit_h_min -14
_diffrn_reflns_limit_k_max 15
_diffrn_reflns_limit_k_min -14
_diffrn_reflns_limit_l_max 41
_diffrn_reflns_limit_l_min -41
_diffrn_reflns_number 46533
_diffrn_reflns_theta_full 27.50
_diffrn_reflns_theta_max 28.59
_diffrn_reflns_theta_min 1.32
_diffrn_standards_decay_% 'no decay'
_exptl_absorpt_coefficient_mu 0.583
_exptl_absorpt_correction_T_max 0.956
_exptl_absorpt_correction_T_min 0.802
_exptl_absorpt_correction_type multi-scan
_exptl_absorpt_process_details
;
 Absorption correction performed with SADABS program. This is based on the
method of Blessing: Blessing, R. H., Acta Crystallogr., Sect. A 1995, 51, 33.
;
_exptl_crystal_colour orange
_exptl_crystal_density_diffrn 1.310
_exptl_crystal_density_method 'not measured'
_exptl_crystal_description 'irregular block'
_exptl_crystal_F_000 1624
_exptl_crystal_size_max 0.14
_exptl_crystal_size_mid 0.10
_exptl_crystal_size_min 0.06
_refine_diff_density_max 0.834
_refine_diff_density_min -0.444
_refine_diff_density_rms 0.071
_refine_ls_extinction_method none
_refine_ls_goodness_of_fit_ref 0.898
_refine_ls_hydrogen_treatment mixed
_refine_ls_matrix_type full
_refine_ls_number_parameters 436
_refine_ls_number_reflns 9371
_refine_ls_number_restraints 2
_refine_ls_restrained_S_all 0.898
_refine_ls_R_factor_all 0.0654
_refine_ls_R_factor_gt 0.0369
_refine_ls_shift/su_max 0.094
_refine_ls_shift/su_mean 0.003
_refine_ls_structure_factor_coef Fsqd
_refine_ls_weighting_details 'calc w=1/[\s^2^(Fo^2^)+(0.0184P)^2^+0.0000P] where P=(Fo^2^+2Fc^2^)/3'
_refine_ls_weighting_scheme calc
_refine_ls_wR_factor_gt 0.0678
_refine_ls_wR_factor_ref 0.0710
_reflns_number_gt 5991
_reflns_number_total 9371
_reflns_threshold_expression >2sigma(I)
_cod_data_source_file om060222rsi20060309_124126.cif
_cod_data_source_block mae87a1s
_cod_original_cell_volume 3901.2(10)
_cod_database_code 4075331

loop_
_symmetry_equiv_pos_as_xyz
'x, y, z'
'-x, y+1/2, -z+1/2'
'-x, -y, -z'
'x, -y-1/2, z-1/2'

loop_
_atom_site_label
_atom_site_type_symbol
_atom_site_fract_x
_atom_site_fract_y
_atom_site_fract_z
_atom_site_U_iso_or_equiv
_atom_site_adp_type
_atom_site_occupancy
_atom_site_symmetry_multiplicity
_atom_site_calc_flag
_atom_site_refinement_flags
_atom_site_disorder_assembly
_atom_site_disorder_group
Ru Ru 0.42062(2) 0.17100(2) 0.869453(7) 0.02082(7) Uani 1 1 d . . .
Cl Cl 0.35366(6) 0.25490(6) 0.79651(2) 0.02701(18) Uani 1 1 d . . .
P1 P 0.28436(7) 0.29408(7) 0.90909(2) 0.02502(19) Uani 1 1 d . A .
P2 P 0.56843(7) 0.06117(7) 0.83044(2) 0.02485(19) Uani 1 1 d . . .
O O 0.51975(17) 0.06056(18) 0.95073(6) 0.0315(5) Uani 1 1 d . . .
N N 0.2800(2) 0.0469(2) 0.84859(7) 0.0244(6) Uani 1 1 d . . .
H01 H 0.276(2) 0.065(2) 0.8229(8) 0.029 Uiso 1 1 d . . .
C1 C 0.5414(3) 0.3067(3) 0.87646(9) 0.0253(7) Uani 1 1 d . . .
H1 H 0.541(2) 0.349(2) 0.8513(8) 0.030 Uiso 1 1 d . . .
C2 C 0.6159(3) 0.3456(3) 0.90833(10) 0.0283(7) Uani 1 1 d . . .
H2 H 0.617(2) 0.304(2) 0.9367(8) 0.034 Uiso 1 1 d . . .
C3 C 0.6994(3) 0.4447(3) 0.90715(10) 0.0303(8) Uani 1 1 d . . .
C4 C 0.7753(3) 0.4710(3) 0.94294(10) 0.0337(8) Uani 1 1 d . . .
H4 H 0.7701 0.4249 0.9686 0.040 Uiso 1 1 calc R . .
C5 C 0.8582(3) 0.5614(3) 0.94283(11) 0.0396(9) Uani 1 1 d . . .
H5 H 0.9078 0.5778 0.9681 0.048 Uiso 1 1 calc R . .
C6 C 0.8681(3) 0.6266(3) 0.90616(12) 0.0479(10) Uani 1 1 d . . .
H6 H 0.9255 0.6882 0.9056 0.058 Uiso 1 1 calc R . .
C7 C 0.7949(3) 0.6032(3) 0.86993(13) 0.0608(12) Uani 1 1 d . . .
H7 H 0.8019 0.6489 0.8443 0.073 Uiso 1 1 calc R . .
C8 C 0.7122(3) 0.5146(3) 0.87051(11) 0.0499(10) Uani 1 1 d . . .
H8 H 0.6620 0.5003 0.8452 0.060 Uiso 1 1 calc R . .
C9 C 0.2040(2) -0.0325(2) 0.85833(9) 0.0226(7) Uani 1 1 d . . .
C10 C 0.1957(3) -0.0761(2) 0.90362(9) 0.0225(7) Uani 1 1 d . . .
C11 C 0.0845(3) -0.0806(3) 0.92164(9) 0.0276(7) Uani 1 1 d . . .
H11 H 0.0152 -0.0560 0.9049 0.033 Uiso 1 1 calc R . .
C12 C 0.0744(3) -0.1202(3) 0.96336(10) 0.0360(8) Uani 1 1 d . . .
H12 H -0.0017 -0.1228 0.9755 0.043 Uiso 1 1 calc R . .
C13 C 0.1747(3) -0.1562(3) 0.98774(9) 0.0375(8) Uani 1 1 d . . .
H13 H 0.1677 -0.1838 1.0166 0.045 Uiso 1 1 calc R . .
C14 C 0.2835(3) -0.1522(3) 0.97031(9) 0.0341(8) Uani 1 1 d . . .
H14 H 0.3523 -0.1772 0.9872 0.041 Uiso 1 1 calc R . .
C15 C 0.2958(3) -0.1123(2) 0.92842(9) 0.0285(7) Uani 1 1 d . . .
H15 H 0.3725 -0.1096 0.9167 0.034 Uiso 1 1 calc R . .
C16 C 0.1194(2) -0.0858(3) 0.82481(9) 0.0250(7) Uani 1 1 d . . .
C17 C 0.0855(3) -0.2027(3) 0.82815(10) 0.0301(8) Uani 1 1 d . . .
H17 H 0.1155 -0.2485 0.8522 0.036 Uiso 1 1 calc R . .
C18 C 0.0088(3) -0.2541(3) 0.79704(10) 0.0398(9) Uani 1 1 d . . .
H18 H -0.0127 -0.3349 0.7996 0.048 Uiso 1 1 calc R . .
C19 C -0.0359(3) -0.1897(3) 0.76287(10) 0.0411(9) Uani 1 1 d . . .
H19 H -0.0910 -0.2246 0.7421 0.049 Uiso 1 1 calc R . .
C20 C -0.0019(3) -0.0744(3) 0.75814(10) 0.0403(9) Uani 1 1 d . . .
H20 H -0.0319 -0.0302 0.7337 0.048 Uiso 1 1 calc R . .
C21 C 0.0760(3) -0.0222(3) 0.78876(9) 0.0346(8) Uani 1 1 d . . .
H21 H 0.0999 0.0576 0.7851 0.041 Uiso 1 1 calc R . .
C22 C 0.1250(2) 0.2551(3) 0.89714(9) 0.0315(8) Uani 1 1 d . . .
H22 H 0.1216 0.1668 0.8979 0.038 Uiso 1 1 calc R . .
C23 C 0.0822(3) 0.2895(4) 0.85148(10) 0.0814(16) Uani 1 1 d . . .
H23A H 0.0100 0.2445 0.8429 0.122 Uiso 1 1 calc R . .
H23B H 0.1448 0.2720 0.8314 0.122 Uiso 1 1 calc R . .
H23C H 0.0641 0.3742 0.8506 0.122 Uiso 1 1 calc R . .
C24 C 0.0329(3) 0.2974(3) 0.92855(9) 0.0369(8) Uani 1 1 d . . .
H24A H 0.0320 0.3840 0.9292 0.055 Uiso 1 1 calc R . .
H24B H 0.0541 0.2672 0.9578 0.055 Uiso 1 1 calc R . .
H24C H -0.0464 0.2681 0.9188 0.055 Uiso 1 1 calc R . .
C25 C 0.2927(3) 0.2842(3) 0.96957(9) 0.0288(7) Uani 1 1 d . . .
H25 H 0.2290 0.3380 0.9796 0.035 Uiso 1 1 calc R . .
C26 C 0.2635(3) 0.1614(3) 0.98715(9) 0.0350(8) Uani 1 1 d . . .
H26A H 0.3316 0.1084 0.9837 0.053 Uiso 1 1 calc R . .
H26B H 0.1929 0.1297 0.9710 0.053 Uiso 1 1 calc R . .
H26C H 0.2474 0.1675 1.0180 0.053 Uiso 1 1 calc R . .
C27 C 0.4103(3) 0.3292(3) 0.99150(9) 0.0391(8) Uani 1 1 d . . .
H27A H 0.4039 0.3300 1.0231 0.059 Uiso 1 1 calc R . .
H27B H 0.4263 0.4094 0.9813 0.059 Uiso 1 1 calc R . .
H27C H 0.4758 0.2768 0.9841 0.059 Uiso 1 1 calc R . .
C28 C 0.3046(3) 0.4565(3) 0.90201(10) 0.0365(8) Uani 1 1 d D . .
C29A C 0.3189(7) 0.5081(4) 0.85595(13) 0.032(2) Uiso 0.645(16) 1 d PD A 1
C29B C 0.2520(15) 0.4924(10) 0.8562(2) 0.053(4) Uiso 0.355(16) 1 d PD A 2
C30 C 0.2281(3) 0.5361(3) 0.92825(10) 0.0557(11) Uani 1 1 d . A .
H30A H 0.2564 0.6178 0.9262 0.084 Uiso 1 1 calc R . .
H30B H 0.2332 0.5108 0.9587 0.084 Uiso 1 1 calc R . .
H30C H 0.1449 0.5314 0.9168 0.084 Uiso 1 1 calc R . .
C31 C 0.6851(3) -0.0119(3) 0.86621(9) 0.0305(8) Uani 1 1 d . . .
H31 H 0.6411 -0.0687 0.8844 0.037 Uiso 1 1 calc R . .
C32 C 0.7557(3) 0.0662(3) 0.89833(9) 0.0333(8) Uani 1 1 d . . .
H32A H 0.7836 0.0191 0.9236 0.050 Uiso 1 1 calc R . .
H32B H 0.7046 0.1305 0.9078 0.050 Uiso 1 1 calc R . .
H32C H 0.8246 0.0995 0.8843 0.050 Uiso 1 1 calc R . .
C33 C 0.7748(3) -0.0879(3) 0.84211(10) 0.0410(9) Uani 1 1 d . . .
H33A H 0.8248 -0.0364 0.8251 0.062 Uiso 1 1 calc R . .
H33B H 0.7311 -0.1433 0.8226 0.062 Uiso 1 1 calc R . .
H33C H 0.8255 -0.1321 0.8633 0.062 Uiso 1 1 calc R . .
C34 C 0.6461(3) 0.1541(3) 0.79021(9) 0.0291(7) Uani 1 1 d . . .
H34 H 0.5861 0.2138 0.7792 0.035 Uiso 1 1 calc R . .
C35 C 0.7511(3) 0.2245(3) 0.81011(9) 0.0361(8) Uani 1 1 d . . .
H35A H 0.8194 0.1717 0.8158 0.054 Uiso 1 1 calc R . .
H35B H 0.7286 0.2604 0.8374 0.054 Uiso 1 1 calc R . .
H35C H 0.7729 0.2867 0.7899 0.054 Uiso 1 1 calc R . .
C36 C 0.6877(3) 0.0896(3) 0.74986(9) 0.0389(9) Uani 1 1 d . . .
H36A H 0.7259 0.1461 0.7309 0.058 Uiso 1 1 calc R . .
H36B H 0.6187 0.0536 0.7341 0.058 Uiso 1 1 calc R . .
H36C H 0.7451 0.0278 0.7589 0.058 Uiso 1 1 calc R . .
C37 C 0.5164(3) -0.0653(3) 0.79645(9) 0.0300(8) Uani 1 1 d . . .
H37 H 0.5872 -0.0918 0.7806 0.036 Uiso 1 1 calc R . .
C38 C 0.4189(3) -0.0336(3) 0.76089(9) 0.0333(8) Uani 1 1 d . . .
H38A H 0.4279 -0.0840 0.7354 0.050 Uiso 1 1 calc R . .
H38B H 0.4272 0.0495 0.7526 0.050 Uiso 1 1 calc R . .
H38C H 0.3398 -0.0463 0.7722 0.050 Uiso 1 1 calc R . .
C39 C 0.4781(3) -0.1730(3) 0.82296(10) 0.0403(8) Uani 1 1 d . . .
H39A H 0.4098 -0.1515 0.8399 0.060 Uiso 1 1 calc R . .
H39B H 0.5447 -0.1981 0.8427 0.060 Uiso 1 1 calc R . .
H39C H 0.4554 -0.2379 0.8031 0.060 Uiso 1 1 calc R . .
C40 C 0.4775(2) 0.1040(2) 0.91954(9) 0.0243(7) Uani 1 1 d . . .

loop_
_atom_site_aniso_label
_atom_site_aniso_U_11
_atom_site_aniso_U_22
_atom_site_aniso_U_33
_atom_site_aniso_U_23
_atom_site_aniso_U_13
_atom_site_aniso_U_12
Ru 0.01910(12) 0.02362(13) 0.01961(12) 0.00000(12) -0.00019(9) -0.00266(12)
Cl 0.0258(4) 0.0311(5) 0.0240(4) 0.0039(3) 0.0009(3) -0.0011(3)
P1 0.0244(5) 0.0270(5) 0.0236(4) -0.0006(3) 0.0004(3) -0.0009(4)
P2 0.0240(5) 0.0275(5) 0.0227(4) -0.0028(4) -0.0008(3) 0.0001(4)
O 0.0303(13) 0.0385(14) 0.0252(12) 0.0009(10) -0.0051(10) 0.0015(10)
N 0.0225(14) 0.0307(16) 0.0199(13) 0.0009(12) 0.0009(12) -0.0023(12)
C1 0.0254(17) 0.0242(19) 0.0267(17) 0.0024(14) 0.0046(14) -0.0002(14)
C2 0.0280(18) 0.029(2) 0.0281(17) 0.0034(15) 0.0056(14) -0.0029(15)
C3 0.0261(18) 0.0280(19) 0.0367(19) -0.0037(15) 0.0019(15) -0.0023(15)
C4 0.0275(18) 0.036(2) 0.0379(19) -0.0085(16) 0.0023(15) -0.0004(16)
C5 0.032(2) 0.034(2) 0.053(2) -0.0185(18) 0.0013(17) -0.0035(17)
C6 0.039(2) 0.033(2) 0.071(3) -0.004(2) 0.001(2) -0.0154(17)
C7 0.069(3) 0.046(3) 0.067(3) 0.015(2) -0.005(2) -0.028(2)
C8 0.053(3) 0.043(2) 0.051(2) 0.0100(19) -0.0135(19) -0.019(2)
C9 0.0198(16) 0.0225(17) 0.0256(16) -0.0011(13) 0.0016(13) -0.0007(13)
C10 0.0259(17) 0.0203(17) 0.0212(16) -0.0035(13) -0.0017(13) -0.0057(14)
C11 0.0253(18) 0.0299(19) 0.0273(17) -0.0039(14) 0.0001(14) -0.0055(15)
C12 0.036(2) 0.042(2) 0.0310(19) -0.0049(16) 0.0100(16) -0.0109(17)
C13 0.057(2) 0.035(2) 0.0210(17) 0.0031(15) 0.0002(16) -0.0116(19)
C14 0.043(2) 0.027(2) 0.0309(18) 0.0018(15) -0.0122(16) -0.0050(16)
C15 0.0277(18) 0.0246(18) 0.0330(18) -0.0040(15) -0.0010(15) -0.0063(14)
C16 0.0205(17) 0.0316(19) 0.0232(16) -0.0027(14) 0.0044(13) -0.0023(14)
C17 0.0292(18) 0.0294(19) 0.0320(18) -0.0025(14) 0.0037(14) -0.0021(15)
C18 0.041(2) 0.037(2) 0.042(2) -0.0129(18) 0.0022(17) -0.0091(17)
C19 0.034(2) 0.055(3) 0.0335(19) -0.0175(18) -0.0020(16) -0.0108(18)
C20 0.037(2) 0.060(3) 0.0226(18) 0.0023(17) -0.0056(15) -0.0088(19)
C21 0.034(2) 0.039(2) 0.0297(18) 0.0043(16) -0.0030(15) -0.0090(16)
C22 0.0243(18) 0.038(2) 0.0319(18) -0.0062(15) 0.0040(14) -0.0004(15)
C23 0.024(2) 0.185(5) 0.034(2) -0.015(3) -0.0018(17) 0.008(3)
C24 0.0243(18) 0.045(2) 0.041(2) -0.0074(16) 0.0042(15) -0.0025(16)
C25 0.0303(18) 0.0335(19) 0.0229(16) -0.0053(14) 0.0030(14) 0.0057(15)
C26 0.0355(19) 0.041(2) 0.0295(17) 0.0057(16) 0.0061(14) 0.0051(17)
C27 0.039(2) 0.041(2) 0.0358(18) -0.0027(17) -0.0078(15) 0.0039(18)
C28 0.045(2) 0.0232(19) 0.042(2) -0.0036(16) 0.0074(17) 0.0108(16)
C30 0.095(3) 0.030(2) 0.043(2) 0.0010(18) 0.011(2) 0.002(2)
C31 0.0285(18) 0.0320(19) 0.0309(18) -0.0032(15) -0.0005(14) 0.0060(15)
C32 0.0270(18) 0.039(2) 0.0334(19) 0.0016(16) -0.0045(15) -0.0006(16)
C33 0.035(2) 0.042(2) 0.045(2) -0.0055(17) -0.0055(17) 0.0078(17)
C34 0.0264(17) 0.0310(19) 0.0303(17) 0.0030(15) 0.0041(14) 0.0033(15)
C35 0.0292(19) 0.041(2) 0.038(2) 0.0010(16) 0.0065(15) -0.0044(16)
C36 0.036(2) 0.050(2) 0.0316(19) 0.0019(17) 0.0075(16) 0.0002(17)
C37 0.0259(18) 0.0294(19) 0.0350(19) -0.0065(15) 0.0033(15) -0.0017(15)
C38 0.037(2) 0.034(2) 0.0286(18) -0.0083(15) 0.0008(15) 0.0004(16)
C39 0.041(2) 0.035(2) 0.044(2) -0.0042(18) 0.0019(16) -0.0057(18)
C40 0.0230(17) 0.0217(17) 0.0287(17) -0.0051(14) 0.0068(14) -0.0045(14)

loop_
_atom_type_symbol
_atom_type_description
_atom_type_scat_dispersion_real
_atom_type_scat_dispersion_imag
_atom_type_scat_source
C C 0.0033 0.0016 'International Tables Vol C Tables 4.2.6.8 and 6.1.1.4'
H H 0.0000 0.0000 'International Tables Vol C Tables 4.2.6.8 and 6.1.1.4'
N N 0.0061 0.0033 'International Tables Vol C Tables 4.2.6.8 and 6.1.1.4'
O O 0.0106 0.0060 'International Tables Vol C Tables 4.2.6.8 and 6.1.1.4'
P P 0.1023 0.0942 'International Tables Vol C Tables 4.2.6.8 and 6.1.1.4'
Cl Cl 0.1484 0.1585 'International Tables Vol C Tables 4.2.6.8 and 6.1.1.4'
Ru Ru -1.2594 0.8363 'International Tables Vol C Tables 4.2.6.8 and 6.1.1.4'

loop_
_geom_angle_atom_site_label_1
_geom_angle_atom_site_label_2
_geom_angle_atom_site_label_3
_geom_angle
C40 Ru C1 91.37(12)
C40 Ru N 101.40(11)
C1 Ru N 167.23(10)
C40 Ru P2 89.37(9)
C1 Ru P2 88.34(8)
N Ru P2 91.51(7)
C40 Ru P1 90.80(9)
C1 Ru P1 87.01(8)
N Ru P1 93.02(7)
P2 Ru P1 175.34(3)
C40 Ru Cl 175.36(9)
C1 Ru Cl 88.56(8)
N Ru Cl 78.69(6)
P2 Ru Cl 85.99(3)
P1 Ru Cl 93.84(3)
C28 P1 C22 109.43(15)
C28 P1 C25 100.13(14)
C22 P1 C25 100.36(13)
C28 P1 Ru 114.82(10)
C22 P1 Ru 112.73(10)
C25 P1 Ru 117.81(10)
C37 P2 C31 100.48(14)
C37 P2 C34 101.74(13)
C31 P2 C34 107.71(14)
C37 P2 Ru 118.13(10)
C31 P2 Ru 114.18(10)
C34 P2 Ru 113.08(10)
C9 N Ru 149.2(2)
C9 N H01 113(2)
Ru N H01 97(2)
C2 C1 Ru 135.3(2)
C2 C1 H1 115.4(17)
Ru C1 H1 109.3(17)
C1 C2 C3 127.8(3)
C1 C2 H2 118.2(16)
C3 C2 H2 114.0(16)
C4 C3 C8 115.9(3)
C4 C3 C2 120.7(3)
C8 C3 C2 123.4(3)
C5 C4 C3 122.7(3)
C5 C4 H4 118.7
C3 C4 H4 118.7
C6 C5 C4 119.3(3)
C6 C5 H5 120.4
C4 C5 H5 120.4
C5 C6 C7 119.9(3)
C5 C6 H6 120.0
C7 C6 H6 120.0
C8 C7 C6 120.4(4)
C8 C7 H7 119.8
C6 C7 H7 119.8
C7 C8 C3 121.8(3)
C7 C8 H8 119.1
C3 C8 H8 119.1
N C9 C10 121.7(3)
N C9 C16 121.7(3)
C10 C9 C16 116.5(2)
C15 C10 C11 119.0(3)
C15 C10 C9 121.7(3)
C11 C10 C9 119.2(3)
C12 C11 C10 120.4(3)
C12 C11 H11 119.8
C10 C11 H11 119.8
C11 C12 C13 120.0(3)
C11 C12 H12 120.0
C13 C12 H12 120.0
C14 C13 C12 119.8(3)
C14 C13 H13 120.1
C12 C13 H13 120.1
C13 C14 C15 121.1(3)
C13 C14 H14 119.4
C15 C14 H14 119.4
C14 C15 C10 119.5(3)
C14 C15 H15 120.2
C10 C15 H15 120.2
C17 C16 C21 118.0(3)
C17 C16 C9 120.2(3)
C21 C16 C9 121.8(3)
C18 C17 C16 121.0(3)
C18 C17 H17 119.5
C16 C17 H17 119.5
C19 C18 C17 120.2(3)
C19 C18 H18 119.9
C17 C18 H18 119.9
C18 C19 C20 120.1(3)
C18 C19 H19 119.9
C20 C19 H19 119.9
C19 C20 C21 120.3(3)
C19 C20 H20 119.9
C21 C20 H20 119.9
C20 C21 C16 120.3(3)
C20 C21 H21 119.8
C16 C21 H21 119.8
C23 C22 C24 108.5(3)
C23 C22 P1 112.1(2)
C24 C22 P1 118.4(2)
C23 C22 H22 105.6
C24 C22 H22 105.6
P1 C22 H22 105.6
C22 C23 H23A 109.5
C22 C23 H23B 109.5
H23A C23 H23B 109.5
C22 C23 H23C 109.5
H23A C23 H23C 109.5
H23B C23 H23C 109.5
C22 C24 H24A 109.5
C22 C24 H24B 109.5
H24A C24 H24B 109.5
C22 C24 H24C 109.5
H24A C24 H24C 109.5
H24B C24 H24C 109.5
C26 C25 C27 109.9(2)
C26 C25 P1 114.0(2)
C27 C25 P1 114.6(2)
C26 C25 H25 105.9
C27 C25 H25 105.9
P1 C25 H25 105.9
C25 C26 H26A 109.5
C25 C26 H26B 109.5
H26A C26 H26B 109.5
C25 C26 H26C 109.5
H26A C26 H26C 109.5
H26B C26 H26C 109.5
C25 C27 H27A 109.5
C25 C27 H27B 109.5
H27A C27 H27B 109.5
C25 C27 H27C 109.5
H27A C27 H27C 109.5
H27B C27 H27C 109.5
C29A C28 C30 110.8(3)
C29A C28 C29B 28.8(5)
C30 C28 C29B 97.6(5)
C29A C28 P1 119.8(3)
C30 C28 P1 116.7(2)
C29B C28 P1 108.7(5)
C28 C30 H30A 109.5
C28 C30 H30B 109.5
H30A C30 H30B 109.5
C28 C30 H30C 109.5
H30A C30 H30C 109.5
H30B C30 H30C 109.5
C32 C31 C33 107.9(2)
C32 C31 P2 117.0(2)
C33 C31 P2 114.7(2)
C32 C31 H31 105.4
C33 C31 H31 105.4
P2 C31 H31 105.4
C31 C32 H32A 109.5
C31 C32 H32B 109.5
H32A C32 H32B 109.5
C31 C32 H32C 109.5
H32A C32 H32C 109.5
H32B C32 H32C 109.5
C31 C33 H33A 109.5
C31 C33 H33B 109.5
H33A C33 H33B 109.5
C31 C33 H33C 109.5
H33A C33 H33C 109.5
H33B C33 H33C 109.5
C35 C34 C36 108.2(2)
C35 C34 P2 113.8(2)
C36 C34 P2 116.1(2)
C35 C34 H34 106.0
C36 C34 H34 106.0
P2 C34 H34 106.0
C34 C35 H35A 109.5
C34 C35 H35B 109.5
H35A C35 H35B 109.5
C34 C35 H35C 109.5
H35A C35 H35C 109.5
H35B C35 H35C 109.5
C34 C36 H36A 109.5
C34 C36 H36B 109.5
H36A C36 H36B 109.5
C34 C36 H36C 109.5
H36A C36 H36C 109.5
H36B C36 H36C 109.5
C39 C37 C38 110.6(2)
C39 C37 P2 113.6(2)
C38 C37 P2 114.2(2)
C39 C37 H37 105.9
C38 C37 H37 105.9
P2 C37 H37 105.9
C37 C38 H38A 109.5
C37 C38 H38B 109.5
H38A C38 H38B 109.5
C37 C38 H38C 109.5
H38A C38 H38C 109.5
H38B C38 H38C 109.5
C37 C39 H39A 109.5
C37 C39 H39B 109.5
H39A C39 H39B 109.5
C37 C39 H39C 109.5
H39A C39 H39C 109.5
H39B C39 H39C 109.5
O C40 Ru 176.4(3)

loop_
_geom_bond_atom_site_label_1
_geom_bond_atom_site_label_2
_geom_bond_distance
Ru C40 1.804(3)
Ru C1 2.050(3)
Ru N 2.182(2)
Ru P2 2.4392(8)
Ru P1 2.4422(8)
Ru Cl 2.5159(8)
P1 C28 1.866(3)
P1 C22 1.858(3)
P1 C25 1.864(3)
P2 C37 1.849(3)
P2 C31 1.858(3)
P2 C34 1.875(3)
O C40 1.157(3)
N C9 1.285(3)
N H01 0.82(3)
C1 C2 1.329(4)
C1 H1 0.91(2)
C2 C3 1.463(4)
C2 H2 0.99(3)
C3 C4 1.388(4)
C3 C8 1.392(4)
C4 C5 1.383(4)
C4 H4 0.9500
C5 C6 1.358(4)
C5 H5 0.9500
C6 C7 1.375(4)
C6 H6 0.9500
C7 C8 1.366(4)
C7 H7 0.9500
C8 H8 0.9500
C9 C10 1.487(4)
C9 C16 1.490(4)
C10 C15 1.385(4)
C10 C11 1.393(4)
C11 C12 1.371(4)
C11 H11 0.9500
C12 C13 1.379(4)
C12 H12 0.9500
C13 C14 1.360(4)
C13 H13 0.9500
C14 C15 1.381(4)
C14 H14 0.9500
C15 H15 0.9500
C16 C17 1.382(4)
C16 C21 1.389(4)
C17 C18 1.381(4)
C17 H17 0.9500
C18 C19 1.354(4)
C18 H18 0.9500
C19 C20 1.369(4)
C19 H19 0.9500
C20 C21 1.383(4)
C20 H20 0.9500
C21 H21 0.9500
C22 C23 1.512(4)
C22 C24 1.529(4)
C22 H22 1.0000
C23 H23A 0.9800
C23 H23B 0.9800
C23 H23C 0.9800
C24 H24A 0.9800
C24 H24B 0.9800
C24 H24C 0.9800
C25 C26 1.533(4)
C25 C27 1.535(4)
C25 H25 1.0000
C26 H26A 0.9800
C26 H26B 0.9800
C26 H26C 0.9800
C27 H27A 0.9800
C27 H27B 0.9800
C27 H27C 0.9800
C28 C29A 1.551(4)
C28 C30 1.508(4)
C28 C29B 1.554(4)
C30 H30A 0.9800
C30 H30B 0.9800
C30 H30C 0.9800
C31 C32 1.517(4)
C31 C33 1.544(4)
C31 H31 1.0000
C32 H32A 0.9800
C32 H32B 0.9800
C32 H32C 0.9800
C33 H33A 0.9800
C33 H33B 0.9800
C33 H33C 0.9800
C34 C35 1.522(4)
C34 C36 1.536(4)
C34 H34 1.0000
C35 H35A 0.9800
C35 H35B 0.9800
C35 H35C 0.9800
C36 H36A 0.9800
C36 H36B 0.9800
C36 H36C 0.9800
C37 C39 1.541(4)
C37 C38 1.547(4)
C37 H37 1.0000
C38 H38A 0.9800
C38 H38B 0.9800
C38 H38C 0.9800
C39 H39A 0.9800
C39 H39B 0.9800
C39 H39C 0.9800
